data_2017643
loop_
_publ_author_name
'Tunyogi, T\"unde'
'De\'ak, Andrea'

_publ_section_title
;
 [\m-4,5-Bis(diphenylphosphino)-9,9-dimethylxanthene]bis[(trifluoroacetato)gold(I)]
 and its dichloromethane 0.58-solvate
;
_journal_coeditor_code FG3162
_journal_issue 5
_journal_name_full 'Acta Crystallographica Section C'
_journal_page_first m133
_journal_page_last m136
_journal_paper_doi 10.1107/S0108270110013363
_journal_volume 66
_journal_year 2010
_chemical_formula_iupac '[Au2 (C2 F3 O2)2 (C39 H32 O1 P2)], 0.58C H2 Cl2'
_chemical_formula_moiety 'C43 H32 Au2 F6 O5 P2 , 0.58C H2 Cl2'
_chemical_formula_sum 'C43.58 H33.16 Au2 Cl1.15 F6 O5 P2'
_chemical_formula_weight 1247.60
_chemical_name_systematic
;
[\m-4,5-Bis(diphenylphosphino)-9,9-
dimethylxanthene]bis[(trifluoroacetato)gold(I)] dichloromethane 0.58-solvate
;
_space_group_IT_number 14
_symmetry_cell_setting monoclinic
_symmetry_space_group_name_Hall '-P 2ybc'
_symmetry_space_group_name_H-M 'P 1 21/c 1'
_atom_sites_solution_hydrogens geom
_atom_sites_solution_primary direct
_atom_sites_solution_secondary difmap
_cell_angle_alpha 90.00
_cell_angle_beta 100.253(11)
_cell_angle_gamma 90.00
_cell_formula_units_Z 4
_cell_length_a 10.548(3)
_cell_length_b 17.028(4)
_cell_length_c 24.724(7)
_cell_measurement_reflns_used 92961
_cell_measurement_temperature 295(2)
_cell_measurement_theta_max 27.52
_cell_measurement_theta_min 3.04
_cell_volume 4370(2)
_computing_cell_refinement 'CrystalClear (Rigaku/MSC, 2005)'
_computing_data_collection 'CrystalClear (Rigaku/MSC, 2005)'
_computing_data_reduction 'CrystalClear (Rigaku/MSC, 2005)'
_computing_molecular_graphics 'PLATON (Spek, 2009)'
_computing_publication_material
;
WinGX (Farrugia, 1999), PLATON (Spek, 2009),
SHELXL97 (Sheldrick, 2008), enCIFer (Allen <i>et al.</i>, 2004)
and
publCIF (Westrip, 2010)
;
_computing_structure_refinement 'SHELXL97 (Sheldrick, 2008)'
_computing_structure_solution 'SIR92 (Altomare <i>et al.</i>, 1994)'
_diffrn_ambient_temperature 295(2)
_diffrn_detector_area_resol_mean 10
_diffrn_measured_fraction_theta_full 0.998
_diffrn_measured_fraction_theta_max 0.998
_diffrn_measurement_device_type 'Rigaku R-AXIS RAPID'
_diffrn_measurement_method '\f and \w'
_diffrn_radiation_monochromator graphite
_diffrn_radiation_source 'fine-focus sealed tube'
_diffrn_radiation_type MoK\a
_diffrn_radiation_wavelength 0.71070
_diffrn_reflns_av_R_equivalents 0.0814
_diffrn_reflns_av_sigmaI/netI 0.0592
_diffrn_reflns_limit_h_max 12
_diffrn_reflns_limit_h_min -12
_diffrn_reflns_limit_k_max 20
_diffrn_reflns_limit_k_min -20
_diffrn_reflns_limit_l_max 29
_diffrn_reflns_limit_l_min -29
_diffrn_reflns_number 99529
_diffrn_reflns_theta_full 25.02
_diffrn_reflns_theta_max 25.02
_diffrn_reflns_theta_min 3.04
_exptl_absorpt_coefficient_mu 6.920
_exptl_absorpt_correction_T_max 0.050
_exptl_absorpt_correction_T_min 0.021
_exptl_absorpt_correction_type multi-scan
_exptl_absorpt_process_details 'CrystalClear (Rigaku/MSC, 2005)'
_exptl_crystal_colour colourless
_exptl_crystal_density_diffrn 1.896
_exptl_crystal_density_method 'not measured'
_exptl_crystal_description block
_exptl_crystal_F_000 2385
_exptl_crystal_size_max 0.64
_exptl_crystal_size_mid 0.50
_exptl_crystal_size_min 0.43
_refine_diff_density_max 1.040
_refine_diff_density_min -1.258
_refine_ls_extinction_method none
_refine_ls_goodness_of_fit_ref 1.080
_refine_ls_hydrogen_treatment constr
_refine_ls_matrix_type full
_refine_ls_number_parameters 526
_refine_ls_number_reflns 7703
_refine_ls_number_restraints 0
_refine_ls_restrained_S_all 1.080
_refine_ls_R_factor_all 0.0451
_refine_ls_R_factor_gt 0.0365
_refine_ls_shift/su_max 0.001
_refine_ls_shift/su_mean 0.000
_refine_ls_structure_factor_coef Fsqd
_refine_ls_weighting_details 'calc w = 1/[\s^2^(Fo^2^)+(0.0263P)^2^+15.3298P] where P=(Fo^2^+2Fc^2^)/3'
_refine_ls_weighting_scheme calc
_refine_ls_wR_factor_gt 0.0893
_refine_ls_wR_factor_ref 0.0924
_reflns_number_gt 6972
_reflns_number_total 7703
_reflns_threshold_expression I>2\s(I)
_cod_data_source_file fg3162.cif
_cod_data_source_block II
_cod_original_sg_symbol_H-M 'P 21/c'
_cod_database_code 2017643
_cod_database_fobs_code 2017643

loop_
_symmetry_equiv_pos_as_xyz
'x, y, z'
'-x, y+1/2, -z+1/2'
'-x, -y, -z'
'x, -y-1/2, z-1/2'

loop_
_atom_site_type_symbol
_atom_site_label
_atom_site_fract_x
_atom_site_fract_y
_atom_site_fract_z
_atom_site_U_iso_or_equiv
_atom_site_adp_type
_atom_site_calc_flag
_atom_site_refinement_flags
_atom_site_occupancy
_atom_site_disorder_assembly
_atom_site_disorder_group
Au Au1 0.24156(2) 0.147441(14) 0.207456(10) 0.04753(9) Uani d . 1 . .
Au Au2 0.16507(2) 0.004702(14) 0.260655(10) 0.04694(9) Uani d . 1 . .
P P1 0.20030(15) 0.24986(9) 0.25665(6) 0.0406(3) Uani d . 1 . .
P P2 0.33771(16) -0.00126(9) 0.32663(7) 0.0417(4) Uani d . 1 . .
C C1 0.0907(6) 0.2495(3) 0.3052(2) 0.0422(13) Uani d . 1 . .
C C2 -0.0031(6) 0.3084(4) 0.3018(3) 0.0519(16) Uani d . 1 . .
H H2 -0.0203 0.3397 0.2706 0.062 Uiso calc R 1 . .
C C3 -0.0708(6) 0.3206(4) 0.3444(3) 0.0577(18) Uani d . 1 . .
H H3 -0.1327 0.3599 0.3417 0.069 Uiso calc R 1 . .
C C4 -0.0454(7) 0.2740(4) 0.3906(3) 0.0553(17) Uani d . 1 . .
H H4 -0.0902 0.2832 0.4192 0.066 Uiso calc R 1 . .
C C5 0.0444(6) 0.2139(4) 0.3961(2) 0.0435(14) Uani d . 1 . .
C C6 0.0728(6) 0.1680(4) 0.4480(2) 0.0486(15) Uani d . 1 . .
C C7 0.1753(6) 0.1063(4) 0.4457(2) 0.0445(14) Uani d . 1 . .
C C8 0.2182(7) 0.0579(4) 0.4903(2) 0.0558(17) Uani d . 1 . .
H H8 0.1899 0.0676 0.5232 0.067 Uiso calc R 1 . .
C C9 0.3004(8) -0.0035(4) 0.4877(3) 0.064(2) Uani d . 1 . .
H H9 0.3290 -0.0341 0.5186 0.077 Uiso calc R 1 . .
C C10 0.3401(7) -0.0195(4) 0.4392(3) 0.0550(16) Uani d . 1 . .
H H10 0.3935 -0.0623 0.4368 0.066 Uiso calc R 1 . .
C C11 0.3016(6) 0.0277(4) 0.3934(2) 0.0433(13) Uani d . 1 . .
C C12 0.2234(6) 0.0922(3) 0.3986(2) 0.0415(13) Uani d . 1 . .
O O1 0.1981(4) 0.1408(2) 0.35332(16) 0.0439(9) Uani d . 1 . .
C C13 0.1090(6) 0.2004(3) 0.3527(2) 0.0425(13) Uani d . 1 . .
C C14 -0.0504(7) 0.1255(5) 0.4581(3) 0.0638(19) Uani d . 1 . .
H H14A -0.0751 0.0867 0.4301 0.096 Uiso calc R 1 . .
H H14B -0.1188 0.1630 0.4571 0.096 Uiso calc R 1 . .
H H14C -0.0338 0.1005 0.4935 0.096 Uiso calc R 1 . .
C C15 0.1181(9) 0.2249(5) 0.4963(3) 0.079(2) Uani d . 1 . .
H H15A 0.1452 0.1952 0.5294 0.118 Uiso calc R 1 . .
H H15B 0.0483 0.2589 0.5010 0.118 Uiso calc R 1 . .
H H15C 0.1888 0.2558 0.4886 0.118 Uiso calc R 1 . .
C C21 0.1285(6) 0.3216(3) 0.2046(2) 0.0419(13) Uani d . 1 . .
C C22 0.1637(7) 0.3998(4) 0.2066(3) 0.0590(18) Uani d . 1 . .
H H22 0.2267 0.4184 0.2349 0.071 Uiso calc R 1 . .
C C23 0.1038(8) 0.4498(4) 0.1661(3) 0.069(2) Uani d . 1 . .
H H23 0.1260 0.5027 0.1678 0.083 Uiso calc R 1 . .
C C24 0.0131(7) 0.4239(4) 0.1237(3) 0.0607(18) Uani d . 1 . .
H H24 -0.0248 0.4587 0.0965 0.073 Uiso calc R 1 . .
C C25 -0.0223(7) 0.3454(4) 0.1212(3) 0.0573(17) Uani d . 1 . .
H H25 -0.0849 0.3272 0.0926 0.069 Uiso calc R 1 . .
C C26 0.0359(6) 0.2948(4) 0.1614(2) 0.0515(15) Uani d . 1 . .
H H26 0.0130 0.2419 0.1596 0.062 Uiso calc R 1 . .
C C31 0.3417(6) 0.2975(4) 0.2945(2) 0.0435(14) Uani d . 1 . .
C C32 0.3354(7) 0.3511(5) 0.3346(3) 0.069(2) Uani d . 1 . .
H H32 0.2577 0.3593 0.3465 0.083 Uiso calc R 1 . .
C C33 0.4429(8) 0.3935(5) 0.3580(4) 0.082(3) Uani d . 1 . .
H H33 0.4372 0.4299 0.3855 0.099 Uiso calc R 1 . .
C C34 0.5574(8) 0.3821(5) 0.3407(4) 0.075(2) Uani d . 1 . .
H H34 0.6292 0.4117 0.3556 0.090 Uiso calc R 1 . .
C C35 0.5660(7) 0.3268(5) 0.3015(3) 0.072(2) Uani d . 1 . .
H H35 0.6448 0.3176 0.2908 0.086 Uiso calc R 1 . .
C C36 0.4591(6) 0.2846(4) 0.2777(3) 0.0555(16) Uani d . 1 . .
H H36 0.4653 0.2478 0.2505 0.067 Uiso calc R 1 . .
C C41 0.4751(6) 0.0564(3) 0.3148(2) 0.0433(13) Uani d . 1 . .
C C42 0.5432(7) 0.1029(4) 0.3552(3) 0.0582(17) Uani d . 1 . .
H H42 0.5159 0.1087 0.3888 0.070 Uiso calc R 1 . .
C C43 0.6544(8) 0.1414(5) 0.3454(4) 0.075(2) Uani d . 1 . .
H H43 0.7005 0.1739 0.3721 0.090 Uiso calc R 1 . .
C C44 0.6946(8) 0.1312(5) 0.2964(4) 0.078(2) Uani d . 1 . .
H H44 0.7701 0.1554 0.2905 0.093 Uiso calc R 1 . .
C C45 0.6267(8) 0.0865(5) 0.2562(4) 0.071(2) Uani d . 1 . .
H H45 0.6546 0.0817 0.2228 0.085 Uiso calc R 1 . .
C C46 0.5156(7) 0.0478(4) 0.2644(3) 0.0547(16) Uani d . 1 . .
H H46 0.4693 0.0168 0.2368 0.066 Uiso calc R 1 . .
C C51 0.3990(6) -0.1010(4) 0.3370(3) 0.0483(15) Uani d . 1 . .
C C52 0.5279(7) -0.1167(4) 0.3563(3) 0.0593(18) Uani d . 1 . .
H H52 0.5878 -0.0761 0.3624 0.071 Uiso calc R 1 . .
C C53 0.5664(8) -0.1944(5) 0.3665(3) 0.072(2) Uani d . 1 . .
H H53 0.6525 -0.2057 0.3799 0.087 Uiso calc R 1 . .
C C54 0.4784(10) -0.2542(5) 0.3570(3) 0.075(2) Uani d . 1 . .
H H54 0.5051 -0.3057 0.3647 0.090 Uiso calc R 1 . .
C C55 0.3529(9) -0.2392(4) 0.3364(3) 0.072(2) Uani d . 1 . .
H H55 0.2949 -0.2806 0.3290 0.086 Uiso calc R 1 . .
C C56 0.3104(7) -0.1630(4) 0.3262(3) 0.0587(17) Uani d . 1 . .
H H56 0.2241 -0.1529 0.3124 0.070 Uiso calc R 1 . .
O O2 0.2740(6) 0.0665(3) 0.14759(19) 0.0745(15) Uani d . 1 . .
O O3 0.2109(14) 0.1561(5) 0.0886(3) 0.186(5) Uani d . 1 . .
C C16 0.2440(9) 0.0916(5) 0.1013(3) 0.076(2) Uani d . 1 . .
C C17 0.247(2) 0.0358(9) 0.0545(5) 0.148(6) Uani d . 1 . .
F F1 0.1950(13) -0.0335(5) 0.0638(4) 0.205(5) Uani d . 1 . .
F F2 0.1972(16) 0.0613(6) 0.0084(3) 0.298(9) Uani d . 1 . .
F F3 0.3596(16) 0.0156(9) 0.0506(5) 0.259(8) Uani d . 1 . .
O O4 0.0107(5) -0.0001(3) 0.1960(2) 0.0654(14) Uani d . 1 . .
O O5 -0.0791(5) 0.1143(4) 0.2119(3) 0.0835(17) Uani d . 1 . .
C C18 -0.0635(6) 0.0570(4) 0.1852(3) 0.0531(16) Uani d . 1 . .
C C19 -0.1423(9) 0.0513(6) 0.1270(3) 0.076(2) Uani d . 1 . .
F F4 -0.1472(8) -0.0152(4) 0.1042(3) 0.149(3) Uani d . 1 . .
F F5 -0.2637(6) 0.0691(5) 0.1246(3) 0.157(3) Uani d . 1 . .
F F6 -0.1022(9) 0.0976(6) 0.0941(3) 0.205(5) Uani d . 1 . .

loop_
_atom_site_aniso_label
_atom_site_aniso_U_11
_atom_site_aniso_U_22
_atom_site_aniso_U_33
_atom_site_aniso_U_12
_atom_site_aniso_U_13
_atom_site_aniso_U_23
Au1 0.06201(17) 0.03656(15) 0.04579(15) 0.00474(11) 0.01438(11) 0.00357(10)
Au2 0.05860(17) 0.03718(15) 0.04311(15) -0.00149(11) 0.00382(11) 0.00079(9)
P1 0.0478(8) 0.0353(8) 0.0393(8) 0.0010(7) 0.0095(6) 0.0040(6)
P2 0.0490(9) 0.0356(8) 0.0410(8) 0.0013(7) 0.0094(7) 0.0034(6)
C1 0.050(3) 0.033(3) 0.046(3) -0.001(3) 0.013(3) 0.000(2)
C2 0.054(4) 0.043(4) 0.061(4) 0.010(3) 0.017(3) 0.010(3)
C3 0.049(4) 0.044(4) 0.086(5) 0.010(3) 0.028(3) 0.005(3)
C4 0.064(4) 0.048(4) 0.061(4) 0.007(3) 0.031(3) -0.006(3)
C5 0.054(4) 0.042(3) 0.037(3) -0.002(3) 0.014(3) -0.003(3)
C6 0.058(4) 0.051(4) 0.039(3) -0.005(3) 0.015(3) -0.009(3)
C7 0.054(4) 0.046(4) 0.034(3) -0.005(3) 0.010(3) -0.003(3)
C8 0.069(4) 0.068(5) 0.033(3) -0.002(4) 0.013(3) 0.001(3)
C9 0.078(5) 0.069(5) 0.043(4) 0.004(4) 0.008(3) 0.014(3)
C10 0.063(4) 0.055(4) 0.046(4) 0.009(3) 0.007(3) 0.010(3)
C11 0.050(3) 0.043(3) 0.039(3) -0.001(3) 0.011(3) 0.000(3)
C12 0.049(3) 0.039(3) 0.035(3) -0.003(3) 0.004(2) 0.002(2)
O1 0.056(2) 0.040(2) 0.037(2) 0.0083(19) 0.0118(18) 0.0029(17)
C13 0.045(3) 0.037(3) 0.046(3) 0.001(3) 0.009(3) -0.004(3)
C14 0.063(4) 0.070(5) 0.063(4) -0.005(4) 0.023(3) 0.010(4)
C15 0.100(6) 0.071(5) 0.061(5) 0.005(5) 0.003(4) -0.029(4)
C21 0.046(3) 0.035(3) 0.045(3) 0.005(3) 0.009(3) 0.006(2)
C22 0.074(5) 0.043(4) 0.057(4) -0.003(3) 0.003(3) 0.007(3)
C23 0.085(5) 0.037(4) 0.084(5) 0.003(4) 0.012(4) 0.017(4)
C24 0.071(5) 0.058(5) 0.055(4) 0.021(4) 0.016(4) 0.021(3)
C25 0.058(4) 0.066(5) 0.046(4) 0.009(4) 0.006(3) 0.005(3)
C26 0.066(4) 0.039(4) 0.048(4) -0.002(3) 0.007(3) 0.004(3)
C31 0.049(3) 0.040(3) 0.042(3) 0.001(3) 0.009(3) 0.005(3)
C32 0.055(4) 0.081(6) 0.070(5) -0.011(4) 0.009(4) -0.021(4)
C33 0.071(5) 0.078(6) 0.094(6) -0.001(5) 0.002(4) -0.031(5)
C34 0.058(5) 0.073(6) 0.086(6) -0.010(4) -0.007(4) 0.000(4)
C35 0.048(4) 0.083(6) 0.083(6) -0.012(4) 0.006(4) 0.004(5)
C36 0.053(4) 0.059(4) 0.054(4) -0.004(3) 0.011(3) 0.003(3)
C41 0.048(3) 0.036(3) 0.046(3) 0.004(3) 0.010(3) 0.005(3)
C42 0.064(4) 0.061(4) 0.049(4) -0.007(4) 0.006(3) 0.004(3)
C43 0.066(5) 0.070(5) 0.084(6) -0.018(4) -0.003(4) 0.008(4)
C44 0.055(5) 0.070(6) 0.109(7) -0.005(4) 0.019(5) 0.023(5)
C45 0.077(5) 0.069(5) 0.077(5) 0.013(4) 0.038(4) 0.016(4)
C46 0.066(4) 0.048(4) 0.053(4) 0.005(3) 0.020(3) 0.003(3)
C51 0.063(4) 0.036(3) 0.048(4) 0.006(3) 0.015(3) 0.007(3)
C52 0.064(4) 0.053(4) 0.061(4) 0.010(4) 0.013(3) 0.004(3)
C53 0.082(5) 0.070(5) 0.066(5) 0.035(5) 0.017(4) 0.012(4)
C54 0.116(7) 0.043(4) 0.072(5) 0.015(5) 0.033(5) 0.010(4)
C55 0.096(6) 0.034(4) 0.092(6) -0.005(4) 0.033(5) 0.007(4)
C56 0.069(5) 0.042(4) 0.068(5) 0.000(3) 0.020(4) 0.004(3)
O2 0.127(5) 0.053(3) 0.043(3) 0.028(3) 0.016(3) 0.002(2)
O3 0.380(17) 0.093(6) 0.066(5) 0.055(8) -0.013(7) 0.006(4)
C16 0.114(7) 0.053(5) 0.056(5) 0.012(5) -0.003(4) 0.003(4)
C17 0.27(2) 0.095(10) 0.073(7) 0.075(12) 0.009(10) -0.003(6)
F1 0.352(16) 0.095(6) 0.139(7) 0.036(7) -0.037(8) -0.047(5)
F2 0.62(2) 0.167(8) 0.057(4) 0.169(12) -0.069(8) -0.031(4)
F3 0.354(18) 0.261(14) 0.197(11) 0.142(15) 0.143(12) -0.011(9)
O4 0.082(4) 0.045(3) 0.060(3) 0.003(3) -0.014(3) -0.006(2)
O5 0.078(4) 0.074(4) 0.093(4) 0.008(3) 0.001(3) -0.024(3)
C18 0.050(4) 0.043(4) 0.065(4) -0.011(3) 0.008(3) -0.001(3)
C19 0.085(6) 0.078(6) 0.059(5) 0.007(5) 0.000(4) 0.008(4)
F4 0.204(8) 0.137(6) 0.081(4) 0.032(5) -0.044(4) -0.037(4)
F5 0.089(4) 0.234(9) 0.130(5) 0.030(5) -0.032(4) -0.040(6)
F6 0.235(9) 0.276(11) 0.082(4) -0.132(8) -0.029(5) 0.083(6)

loop_
_atom_type_symbol
_atom_type_description
_atom_type_scat_dispersion_real
_atom_type_scat_dispersion_imag
_atom_type_scat_source
C C 0.0033 0.0016 'International Tables Vol C Tables 4.2.6.8 and 6.1.1.4'
H H 0.0000 0.0000 'International Tables Vol C Tables 4.2.6.8 and 6.1.1.4'
Au Au -2.0133 8.8022 'International Tables Vol C Tables 4.2.6.8 and 6.1.1.4'
F F 0.0171 0.0103 'International Tables Vol C Tables 4.2.6.8 and 6.1.1.4'
O O 0.0106 0.0060 'International Tables Vol C Tables 4.2.6.8 and 6.1.1.4'
P P 0.1023 0.0942 'International Tables Vol C Tables 4.2.6.8 and 6.1.1.4'
Cl Cl 0.1484 0.1585 'International Tables Vol C Tables 4.2.6.8 and 6.1.1.4'

loop_
_geom_angle_atom_site_label_1
_geom_angle_atom_site_label_2
_geom_angle_atom_site_label_3
_geom_angle_site_symmetry_1
_geom_angle_site_symmetry_3
_geom_angle
_geom_angle_publ_flag
O2 Au1 P1 . . 168.40(14) ?
O2 Au1 Au2 . . 82.24(15) ?
P1 Au1 Au2 . . 107.98(4) ?
O4 Au2 P2 . . 174.18(14) ?
O4 Au2 Au1 . . 85.89(14) ?
P2 Au2 Au1 . . 96.42(4) ?
C31 P1 C1 . . 102.9(3) ?
C31 P1 C21 . . 105.3(3) ?
C1 P1 C21 . . 103.6(3) ?
C31 P1 Au1 . . 114.5(2) ?
C1 P1 Au1 . . 125.0(2) ?
C21 P1 Au1 . . 103.6(2) ?
C41 P2 C51 . . 104.7(3) ?
C41 P2 C11 . . 107.5(3) ?
C51 P2 C11 . . 104.5(3) ?
C41 P2 Au2 . . 115.5(2) ?
C51 P2 Au2 . . 111.8(2) ?
C11 P2 Au2 . . 112.1(2) ?
C2 C1 C13 . . 117.4(5) ?
C2 C1 P1 . . 119.1(4) ?
C13 C1 P1 . . 122.7(4) ?
C3 C2 C1 . . 121.0(6) ?
C3 C2 H2 . . 119.5 ?
C1 C2 H2 . . 119.5 ?
C4 C3 C2 . . 119.5(6) ?
C4 C3 H3 . . 120.3 ?
C2 C3 H3 . . 120.3 ?
C3 C4 C5 . . 122.4(6) ?
C3 C4 H4 . . 118.8 ?
C5 C4 H4 . . 118.8 ?
C4 C5 C13 . . 117.9(6) ?
C4 C5 C6 . . 120.1(5) ?
C13 C5 C6 . . 121.9(6) ?
C5 C6 C7 . . 111.6(5) ?
C5 C6 C15 . . 109.0(6) ?
C7 C6 C15 . . 109.8(6) ?
C5 C6 C14 . . 109.9(5) ?
C7 C6 C14 . . 107.9(5) ?
C15 C6 C14 . . 108.7(6) ?
C12 C7 C8 . . 117.0(6) ?
C12 C7 C6 . . 121.8(5) ?
C8 C7 C6 . . 121.1(5) ?
C9 C8 C7 . . 122.5(6) ?
C9 C8 H8 . . 118.8 ?
C7 C8 H8 . . 118.8 ?
C10 C9 C8 . . 119.3(6) ?
C10 C9 H9 . . 120.3 ?
C8 C9 H9 . . 120.3 ?
C9 C10 C11 . . 120.6(7) ?
C9 C10 H10 . . 119.7 ?
C11 C10 H10 . . 119.7 ?
C10 C11 C12 . . 118.3(6) ?
C10 C11 P2 . . 120.2(5) ?
C12 C11 P2 . . 121.2(4) ?
C7 C12 O1 . . 122.5(5) ?
C7 C12 C11 . . 122.0(5) ?
O1 C12 C11 . . 115.5(5) ?
C12 O1 C13 . . 118.8(4) ?
O1 C13 C5 . . 122.7(5) ?
O1 C13 C1 . . 115.6(5) ?
C5 C13 C1 . . 121.7(5) ?
C6 C14 H14A . . 109.5 ?
C6 C14 H14B . . 109.5 ?
H14A C14 H14B . . 109.5 ?
C6 C14 H14C . . 109.5 ?
H14A C14 H14C . . 109.5 ?
H14B C14 H14C . . 109.5 ?
C6 C15 H15A . . 109.5 ?
C6 C15 H15B . . 109.5 ?
H15A C15 H15B . . 109.5 ?
C6 C15 H15C . . 109.5 ?
H15A C15 H15C . . 109.5 ?
H15B C15 H15C . . 109.5 ?
C22 C21 C26 . . 119.5(6) ?
C22 C21 P1 . . 122.8(5) ?
C26 C21 P1 . . 117.8(5) ?
C23 C22 C21 . . 118.9(7) ?
C23 C22 H22 . . 120.5 ?
C21 C22 H22 . . 120.5 ?
C24 C23 C22 . . 121.9(7) ?
C24 C23 H23 . . 119.1 ?
C22 C23 H23 . . 119.1 ?
C23 C24 C25 . . 119.6(6) ?
C23 C24 H24 . . 120.2 ?
C25 C24 H24 . . 120.2 ?
C26 C25 C24 . . 119.4(7) ?
C26 C25 H25 . . 120.3 ?
C24 C25 H25 . . 120.3 ?
C25 C26 C21 . . 120.8(6) ?
C25 C26 H26 . . 119.6 ?
C21 C26 H26 . . 119.6 ?
C32 C31 C36 . . 119.0(6) ?
C32 C31 P1 . . 122.5(5) ?
C36 C31 P1 . . 118.1(5) ?
C31 C32 C33 . . 121.0(7) ?
C31 C32 H32 . . 119.5 ?
C33 C32 H32 . . 119.5 ?
C34 C33 C32 . . 120.0(8) ?
C34 C33 H33 . . 120.0 ?
C32 C33 H33 . . 120.0 ?
C33 C34 C35 . . 119.7(7) ?
C33 C34 H34 . . 120.2 ?
C35 C34 H34 . . 120.2 ?
C34 C35 C36 . . 120.7(7) ?
C34 C35 H35 . . 119.7 ?
C36 C35 H35 . . 119.7 ?
C35 C36 C31 . . 119.6(7) ?
C35 C36 H36 . . 120.2 ?
C31 C36 H36 . . 120.2 ?
C42 C41 C46 . . 120.5(6) ?
C42 C41 P2 . . 121.6(5) ?
C46 C41 P2 . . 117.8(5) ?
C41 C42 C43 . . 119.2(7) ?
C41 C42 H42 . . 120.4 ?
C43 C42 H42 . . 120.4 ?
C44 C43 C42 . . 119.8(8) ?
C44 C43 H43 . . 120.1 ?
C42 C43 H43 . . 120.1 ?
C45 C44 C43 . . 121.1(8) ?
C45 C44 H44 . . 119.4 ?
C43 C44 H44 . . 119.4 ?
C44 C45 C46 . . 120.8(7) ?
C44 C45 H45 . . 119.6 ?
C46 C45 H45 . . 119.6 ?
C45 C46 C41 . . 118.6(7) ?
C45 C46 H46 . . 120.7 ?
C41 C46 H46 . . 120.7 ?
C52 C51 C56 . . 119.9(6) ?
C52 C51 P2 . . 122.1(5) ?
C56 C51 P2 . . 117.9(5) ?
C51 C52 C53 . . 118.9(7) ?
C51 C52 H52 . . 120.6 ?
C53 C52 H52 . . 120.6 ?
C54 C53 C52 . . 120.5(8) ?
C54 C53 H53 . . 119.7 ?
C52 C53 H53 . . 119.7 ?
C55 C54 C53 . . 120.8(7) ?
C55 C54 H54 . . 119.6 ?
C53 C54 H54 . . 119.6 ?
C54 C55 C56 . . 120.6(8) ?
C54 C55 H55 . . 119.7 ?
C56 C55 H55 . . 119.7 ?
C55 C56 C51 . . 119.3(7) ?
C55 C56 H56 . . 120.4 ?
C51 C56 H56 . . 120.4 ?
C16 O2 Au1 . . 112.8(5) ?
O3 C16 O2 . . 126.6(8) ?
O3 C16 C17 . . 115.6(9) ?
O2 C16 C17 . . 117.8(8) ?
F2 C17 F3 . . 106.1(17) ?
F2 C17 F1 . . 109.9(17) ?
F3 C17 F1 . . 101.3(12) ?
F2 C17 C16 . . 114.8(10) ?
F3 C17 C16 . . 112.7(17) ?
F1 C17 C16 . . 111.1(14) ?
C18 O4 Au2 . . 120.7(4) ?
O5 C18 O4 . . 131.0(7) ?
O5 C18 C19 . . 117.5(7) ?
O4 C18 C19 . . 111.5(6) ?
F6 C19 F4 . . 105.4(9) ?
F6 C19 F5 . . 105.4(9) ?
F4 C19 F5 . . 103.1(9) ?
F6 C19 C18 . . 112.3(8) ?
F4 C19 C18 . . 116.7(7) ?
F5 C19 C18 . . 113.0(7) ?

loop_
_geom_bond_atom_site_label_1
_geom_bond_atom_site_label_2
_geom_bond_site_symmetry_2
_geom_bond_distance
_geom_bond_publ_flag
Au1 O2 . 2.094(5) ?
Au1 P1 . 2.2133(16) ?
Au1 Au2 . 2.9439(6) ?
Au2 O4 . 2.071(5) ?
Au2 P2 . 2.2202(17) ?
P1 C31 . 1.806(6) ?
P1 C1 . 1.809(6) ?
P1 C21 . 1.837(6) ?
P2 C41 . 1.817(6) ?
P2 C51 . 1.818(6) ?
P2 C11 . 1.828(6) ?
C1 C2 . 1.400(8) ?
C1 C13 . 1.426(8) ?
C2 C3 . 1.389(9) ?
C2 H2 . 0.9300 ?
C3 C4 . 1.377(9) ?
C3 H3 . 0.9300 ?
C4 C5 . 1.385(9) ?
C4 H4 . 0.9300 ?
C5 C13 . 1.388(8) ?
C5 C6 . 1.486(8) ?
C6 C7 . 1.516(9) ?
C6 C15 . 1.546(9) ?
C6 C14 . 1.547(9) ?
C7 C12 . 1.372(8) ?
C7 C8 . 1.386(9) ?
C8 C9 . 1.368(10) ?
C8 H8 . 0.9300 ?
C9 C10 . 1.366(10) ?
C9 H9 . 0.9300 ?
C10 C11 . 1.387(9) ?
C10 H10 . 0.9300 ?
C11 C12 . 1.394(8) ?
C12 O1 . 1.379(7) ?
O1 C13 . 1.382(7) ?
C14 H14A . 0.9600 ?
C14 H14B . 0.9600 ?
C14 H14C . 0.9600 ?
C15 H15A . 0.9600 ?
C15 H15B . 0.9600 ?
C15 H15C . 0.9600 ?
C21 C22 . 1.381(9) ?
C21 C26 . 1.391(8) ?
C22 C23 . 1.380(9) ?
C22 H22 . 0.9300 ?
C23 C24 . 1.361(11) ?
C23 H23 . 0.9300 ?
C24 C25 . 1.387(10) ?
C24 H24 . 0.9300 ?
C25 C26 . 1.375(9) ?
C25 H25 . 0.9300 ?
C26 H26 . 0.9300 ?
C31 C32 . 1.357(9) ?
C31 C36 . 1.393(9) ?
C32 C33 . 1.382(10) ?
C32 H32 . 0.9300 ?
C33 C34 . 1.364(11) ?
C33 H33 . 0.9300 ?
C34 C35 . 1.366(12) ?
C34 H34 . 0.9300 ?
C35 C36 . 1.378(10) ?
C35 H35 . 0.9300 ?
C36 H36 . 0.9300 ?
C41 C42 . 1.373(9) ?
C41 C46 . 1.397(8) ?
C42 C43 . 1.403(10) ?
C42 H42 . 0.9300 ?
C43 C44 . 1.364(12) ?
C43 H43 . 0.9300 ?
C44 C45 . 1.350(12) ?
C44 H44 . 0.9300 ?
C45 C46 . 1.390(10) ?
C45 H45 . 0.9300 ?
C46 H46 . 0.9300 ?
C51 C52 . 1.385(9) ?
C51 C56 . 1.405(9) ?
C52 C53 . 1.393(10) ?
C52 H52 . 0.9300 ?
C53 C54 . 1.370(12) ?
C53 H53 . 0.9300 ?
C54 C55 . 1.355(12) ?
C54 H54 . 0.9300 ?
C55 C56 . 1.381(10) ?
C55 H55 . 0.9300 ?
C56 H56 . 0.9300 ?
O2 C16 . 1.210(9) ?
O3 C16 . 1.178(10) ?
C16 C17 . 1.501(14) ?
C17 F2 . 1.248(13) ?
C17 F3 . 1.25(2) ?
C17 F1 . 1.34(2) ?
O4 C18 . 1.247(8) ?
O5 C18 . 1.205(8) ?
C18 C19 . 1.532(10) ?
C19 F6 . 1.257(10) ?
C19 F4 . 1.262(10) ?
C19 F5 . 1.308(10) ?

loop_
_geom_torsion_atom_site_label_1
_geom_torsion_atom_site_label_2
_geom_torsion_atom_site_label_3
_geom_torsion_atom_site_label_4
_geom_torsion_site_symmetry_1
_geom_torsion_site_symmetry_2
_geom_torsion_site_symmetry_3
_geom_torsion_site_symmetry_4
_geom_torsion
_geom_torsion_publ_flag
O2 Au1 Au2 O4 . . . . -67.6(2) ?
P1 Au1 Au2 O4 . . . . 106.74(16) ?
O2 Au1 Au2 P2 . . . . 107.03(17) ?
P1 Au1 Au2 P2 . . . . -78.62(6) ?
O2 Au1 P1 C31 . . . . -100.3(9) ?
Au2 Au1 P1 C31 . . . . 108.7(2) ?
O2 Au1 P1 C1 . . . . 131.5(9) ?
Au2 Au1 P1 C1 . . . . -19.4(3) ?
O2 Au1 P1 C21 . . . . 13.9(9) ?
Au2 Au1 P1 C21 . . . . -137.1(2) ?
Au1 Au2 P2 C41 . . . . -17.3(2) ?
Au1 Au2 P2 C51 . . . . -136.9(2) ?
Au1 Au2 P2 C11 . . . . 106.2(2) ?
C31 P1 C1 C2 . . . . 97.4(5) ?
C21 P1 C1 C2 . . . . -12.1(6) ?
Au1 P1 C1 C2 . . . . -129.8(5) ?
C31 P1 C1 C13 . . . . -71.3(5) ?
C21 P1 C1 C13 . . . . 179.2(5) ?
Au1 P1 C1 C13 . . . . 61.4(6) ?
C13 C1 C2 C3 . . . . 3.0(9) ?
P1 C1 C2 C3 . . . . -166.3(5) ?
C1 C2 C3 C4 . . . . -0.1(11) ?
C2 C3 C4 C5 . . . . -1.1(11) ?
C3 C4 C5 C13 . . . . -0.8(10) ?
C3 C4 C5 C6 . . . . 176.9(6) ?
C4 C5 C6 C7 . . . . -178.9(6) ?
C13 C5 C6 C7 . . . . -1.4(8) ?
C4 C5 C6 C15 . . . . -57.6(8) ?
C13 C5 C6 C15 . . . . 120.0(7) ?
C4 C5 C6 C14 . . . . 61.4(8) ?
C13 C5 C6 C14 . . . . -121.0(7) ?
C5 C6 C7 C12 . . . . -5.7(8) ?
C15 C6 C7 C12 . . . . -126.7(7) ?
C14 C6 C7 C12 . . . . 115.1(6) ?
C5 C6 C7 C8 . . . . 178.7(6) ?
C15 C6 C7 C8 . . . . 57.8(8) ?
C14 C6 C7 C8 . . . . -60.5(8) ?
C12 C7 C8 C9 . . . . -2.7(10) ?
C6 C7 C8 C9 . . . . 173.1(6) ?
C7 C8 C9 C10 . . . . -1.6(11) ?
C8 C9 C10 C11 . . . . 2.4(11) ?
C9 C10 C11 C12 . . . . 1.0(10) ?
C9 C10 C11 P2 . . . . -172.0(6) ?
C41 P2 C11 C10 . . . . -101.7(6) ?
C51 P2 C11 C10 . . . . 9.2(6) ?
Au2 P2 C11 C10 . . . . 130.4(5) ?
C41 P2 C11 C12 . . . . 85.5(5) ?
C51 P2 C11 C12 . . . . -163.7(5) ?
Au2 P2 C11 C12 . . . . -42.5(5) ?
C8 C7 C12 O1 . . . . -173.6(6) ?
C6 C7 C12 O1 . . . . 10.7(9) ?
C8 C7 C12 C11 . . . . 6.3(9) ?
C6 C7 C12 C11 . . . . -169.4(6) ?
C10 C11 C12 C7 . . . . -5.5(9) ?
P2 C11 C12 C7 . . . . 167.4(5) ?
C10 C11 C12 O1 . . . . 174.3(6) ?
P2 C11 C12 O1 . . . . -12.7(7) ?
C7 C12 O1 C13 . . . . -7.9(8) ?
C11 C12 O1 C13 . . . . 172.3(5) ?
C12 O1 C13 C5 . . . . 0.4(8) ?
C12 O1 C13 C1 . . . . 178.3(5) ?
C4 C5 C13 O1 . . . . -178.3(6) ?
C6 C5 C13 O1 . . . . 4.0(9) ?
C4 C5 C13 C1 . . . . 3.9(9) ?
C6 C5 C13 C1 . . . . -173.7(6) ?
C2 C1 C13 O1 . . . . 177.1(5) ?
P1 C1 C13 O1 . . . . -14.0(7) ?
C2 C1 C13 C5 . . . . -5.0(9) ?
P1 C1 C13 C5 . . . . 163.9(5) ?
C31 P1 C21 C22 . . . . -14.1(6) ?
C1 P1 C21 C22 . . . . 93.6(6) ?
Au1 P1 C21 C22 . . . . -134.6(5) ?
C31 P1 C21 C26 . . . . 165.2(5) ?
C1 P1 C21 C26 . . . . -87.0(5) ?
Au1 P1 C21 C26 . . . . 44.7(5) ?
C26 C21 C22 C23 . . . . 1.3(10) ?
P1 C21 C22 C23 . . . . -179.3(6) ?
C21 C22 C23 C24 . . . . -1.4(12) ?
C22 C23 C24 C25 . . . . 1.1(12) ?
C23 C24 C25 C26 . . . . -0.7(11) ?
C24 C25 C26 C21 . . . . 0.7(10) ?
C22 C21 C26 C25 . . . . -1.0(10) ?
P1 C21 C26 C25 . . . . 179.6(5) ?
C1 P1 C31 C32 . . . . -28.4(7) ?
C21 P1 C31 C32 . . . . 79.8(6) ?
Au1 P1 C31 C32 . . . . -167.1(5) ?
C1 P1 C31 C36 . . . . 158.5(5) ?
C21 P1 C31 C36 . . . . -93.3(5) ?
Au1 P1 C31 C36 . . . . 19.8(6) ?
C36 C31 C32 C33 . . . . 1.2(12) ?
P1 C31 C32 C33 . . . . -171.8(7) ?
C31 C32 C33 C34 . . . . 0.1(14) ?
C32 C33 C34 C35 . . . . -2.0(14) ?
C33 C34 C35 C36 . . . . 2.5(13) ?
C34 C35 C36 C31 . . . . -1.2(12) ?
C32 C31 C36 C35 . . . . -0.6(10) ?
P1 C31 C36 C35 . . . . 172.7(6) ?
C51 P2 C41 C42 . . . . -102.3(6) ?
C11 P2 C41 C42 . . . . 8.4(6) ?
Au2 P2 C41 C42 . . . . 134.3(5) ?
C51 P2 C41 C46 . . . . 73.2(5) ?
C11 P2 C41 C46 . . . . -176.1(5) ?
Au2 P2 C41 C46 . . . . -50.2(5) ?
C46 C41 C42 C43 . . . . -0.2(10) ?
P2 C41 C42 C43 . . . . 175.1(6) ?
C41 C42 C43 C44 . . . . -1.2(12) ?
C42 C43 C44 C45 . . . . 2.3(13) ?
C43 C44 C45 C46 . . . . -1.9(13) ?
C44 C45 C46 C41 . . . . 0.4(11) ?
C42 C41 C46 C45 . . . . 0.6(10) ?
P2 C41 C46 C45 . . . . -174.9(5) ?
C41 P2 C51 C52 . . . . 25.8(6) ?
C11 P2 C51 C52 . . . . -87.0(6) ?
Au2 P2 C51 C52 . . . . 151.6(5) ?
C41 P2 C51 C56 . . . . -155.9(5) ?
C11 P2 C51 C56 . . . . 91.3(6) ?
Au2 P2 C51 C56 . . . . -30.2(6) ?
C56 C51 C52 C53 . . . . -2.2(10) ?
P2 C51 C52 C53 . . . . 176.1(5) ?
C51 C52 C53 C54 . . . . 0.7(11) ?
C52 C53 C54 C55 . . . . 1.4(12) ?
C53 C54 C55 C56 . . . . -2.1(13) ?
C54 C55 C56 C51 . . . . 0.6(12) ?
C52 C51 C56 C55 . . . . 1.6(10) ?
P2 C51 C56 C55 . . . . -176.7(6) ?
P1 Au1 O2 C16 . . . . -10.2(14) ?
Au2 Au1 O2 C16 . . . . 142.0(7) ?
Au1 O2 C16 O3 . . . . 6.8(16) ?
Au1 O2 C16 C17 . . . . -172.7(12) ?
O3 C16 C17 F2 . . . . -10(3) ?
O2 C16 C17 F2 . . . . 169.6(16) ?
O3 C16 C17 F3 . . . . 111.7(16) ?
O2 C16 C17 F3 . . . . -69(2) ?
O3 C16 C17 F1 . . . . -135.5(14) ?
O2 C16 C17 F1 . . . . 44(2) ?
Au1 Au2 O4 C18 . . . . -55.0(5) ?
Au2 O4 C18 O5 . . . . -15.6(11) ?
Au2 O4 C18 C19 . . . . 162.2(5) ?
O5 C18 C19 F6 . . . . 73.5(11) ?
O4 C18 C19 F6 . . . . -104.6(10) ?
O5 C18 C19 F4 . . . . -164.8(9) ?
O4 C18 C19 F4 . . . . 17.1(11) ?
O5 C18 C19 F5 . . . . -45.5(11) ?
O4 C18 C19 F5 . . . . 136.3(8) ?
